data_4324799
loop_
_publ_author_name
'Claire Butler'
'Sandrine Goetz'
'Christopher M. Fitchett'
'Paul E. Kruger'
'Thorfinnur Gunnlaugsson'

_publ_contact_author_address
;Department of Chemisrty
University of Canterbury
Christchurch
New Zealand
;
_publ_contact_author_email gunnlaut@tcd.ie
_publ_contact_author_name 'Professor Thorfinnur Gunnlaugsson'
_publ_section_title
;
 Spontaneous Formation of Novel Luminescent Dinuclear Lanthanide Complexes
 That Emit in the Visible and Near-IR Regions
;
_journal_name_full 'Inorganic Chemistry'
_journal_page_first 2723
_journal_page_last 2725
_journal_paper_doi 10.1021/ic102578k
_journal_volume 50
_journal_year 2011
_chemical_formula_moiety 'C28 H38 N4 Na2 Nd2 O31, 4(H2 O), 0.5(O)'
_chemical_formula_sum 'C28 H46 N4 Na2 Nd2 O35.5'
_chemical_formula_weight 1341.15
_chemical_name_systematic
;
 ? 
;
_space_group_IT_number 2
_symmetry_cell_setting triclinic
_symmetry_Int_Tables_number 2
_symmetry_space_group_name_Hall '-P 1'
_symmetry_space_group_name_H-M 'P -1'
_atom_sites_solution_hydrogens geom
_atom_sites_solution_primary direct
_atom_sites_solution_secondary difmap
_audit_creation_date 2010-09-28
_audit_creation_method
;
  Olex2 1.1-alpha
  (compiled 2010.09.22 svn.r1431, GUI svn.r3251)
;
_cell_angle_alpha 63.553(2)
_cell_angle_beta 87.863(3)
_cell_angle_gamma 88.170(3)
_cell_formula_units_Z 2
_cell_length_a 13.0299(17)
_cell_length_b 13.2643(18)
_cell_length_c 14.2982(19)
_cell_measurement_reflns_used 0
_cell_measurement_temperature 170(2)
_cell_measurement_theta_max 26.297
_cell_measurement_theta_min 3.224
_cell_volume 2210.7(5)
_computing_cell_refinement 'SAINT v6.02A (Bruker, 2001)'
_computing_data_collection 'SMART v5.630 (Bruker, 2003)'
_computing_data_reduction 'SAINT v6.02A (Bruker, 2001)'
_computing_molecular_graphics
;
O. V. Dolomanov, L. J. Bourhis, R. J. Gildea, J. A. K. Howard and H. Puschmann,
OLEX2: a complete structure solution, refinement and analysis program.
J. Appl. Cryst. (2009). 42, 339-341.
;
_computing_publication_material
;
O. V. Dolomanov, L. J. Bourhis, R. J. Gildea, J. A. K. Howard and H. Puschmann,
OLEX2: a complete structure solution, refinement and analysis program.
J. Appl. Cryst. (2009). 42, 339-341.
;
_computing_structure_refinement 'SHELXL-97 (Sheldrick, 2008)'
_computing_structure_solution 'SHELXS-97 (Sheldrick, 2008)'
_diffrn_ambient_temperature 170(2)
_diffrn_measured_fraction_theta_full 0.998
_diffrn_measured_fraction_theta_max 0.998
_diffrn_measurement_device_type 'CCD area detector'
_diffrn_measurement_method 'phi and omega scans'
_diffrn_radiation_monochromator graphite
_diffrn_radiation_source 'fine-focus sealed tube'
_diffrn_radiation_type MoK\a
_diffrn_radiation_wavelength 0.71073
_diffrn_reflns_av_R_equivalents 0.0311
_diffrn_reflns_av_sigmaI/netI 0.0426
_diffrn_reflns_limit_h_max 15
_diffrn_reflns_limit_h_min -15
_diffrn_reflns_limit_k_max 15
_diffrn_reflns_limit_k_min -15
_diffrn_reflns_limit_l_max 17
_diffrn_reflns_limit_l_min -17
_diffrn_reflns_number 18195
_diffrn_reflns_theta_full 25.25
_diffrn_reflns_theta_max 25.25
_diffrn_reflns_theta_min 1.56
_diffrn_source_current 40.0
_diffrn_source_power 2.0
_diffrn_source_target Mo
_diffrn_source_voltage 50.0
_exptl_absorpt_coefficient_mu 2.462
_exptl_absorpt_correction_T_max 1.000
_exptl_absorpt_correction_T_min 0.7815
_exptl_absorpt_correction_type multi-scan
_exptl_absorpt_process_details
;
 SADABS v.2.10 (Bruker,2003) was used for absorption correction.
 R(int) was 0.0531 before and 0.0315 after correction.
 The Ratio of minimum to maximum transmission is 0.8080.
 The \l/2 correction factor is 0.0015
;
_exptl_crystal_colour colourless
_exptl_crystal_density_diffrn 2.015
_exptl_crystal_description block
_exptl_crystal_F_000 1336
_exptl_crystal_size_max 0.13
_exptl_crystal_size_mid 0.10
_exptl_crystal_size_min 0.05
_refine_diff_density_max 5.288
_refine_diff_density_min -1.676
_refine_diff_density_rms 0.175
_refine_ls_extinction_method none
_refine_ls_goodness_of_fit_ref 1.036
_refine_ls_hydrogen_treatment mixed
_refine_ls_matrix_type full
_refine_ls_number_parameters 760
_refine_ls_number_reflns 7989
_refine_ls_number_restraints 91
_refine_ls_restrained_S_all 1.062
_refine_ls_R_factor_all 0.0518
_refine_ls_R_factor_gt 0.0433
_refine_ls_shift/su_max 0.001
_refine_ls_shift/su_mean 0.000
_refine_ls_structure_factor_coef Fsqd
_refine_ls_weighting_details 'calc w=1/[\s^2^(Fo^2^)+(0.0536P)^2^+16.3829P] where P=(Fo^2^+2Fc^2^)/3'
_refine_ls_weighting_scheme calc
_refine_ls_wR_factor_gt 0.1079
_refine_ls_wR_factor_ref 0.1133
_reflns_number_gt 6834
_reflns_number_total 7989
_reflns_threshold_expression >2sigma(I)
_cod_data_source_file ic102578k_si_001_3.cif
_cod_data_source_block 2
_cod_original_formula_sum 'C28 H46 N4 Na2 Nd2 O35.50'
_cod_database_code 4324799

loop_
_space_group_symop_id
_space_group_symop_operation_xyz
1 'x, y, z'
2 '-x, -y, -z'

loop_
_atom_site_label
_atom_site_type_symbol
_atom_site_fract_x
_atom_site_fract_y
_atom_site_fract_z
_atom_site_U_iso_or_equiv
_atom_site_adp_type
_atom_site_occupancy
_atom_site_symmetry_multiplicity
_atom_site_calc_flag
_atom_site_refinement_flags
_atom_site_disorder_assembly
_atom_site_disorder_group
Nd1 Nd 0.22708(2) -0.29272(3) 1.06503(2) 0.01148(10) Uani 1 1 d D . .
Nd2 Nd 0.28174(2) 0.28035(3) 0.48727(2) 0.01211(10) Uani 1 1 d D . .
N1 N 0.1420(4) -0.1000(4) 0.9363(4) 0.0122(10) Uani 1 1 d . . .
C2 C 0.1338(4) -0.0121(5) 0.9586(5) 0.0118(12) Uani 1 1 d . . .
C3 C 0.1128(4) 0.0956(5) 0.8815(5) 0.0134(12) Uani 1 1 d . . .
H3 H 0.1044 0.1555 0.8984 0.016 Uiso 1 1 calc R . .
C4 C 0.1044(4) 0.1131(5) 0.7784(5) 0.0137(12) Uani 1 1 d . . .
C5 C 0.1104(4) 0.0221(5) 0.7560(5) 0.0122(12) Uani 1 1 d . . .
H5 H 0.1034 0.0313 0.6881 0.015 Uiso 1 1 calc R . .
C6 C 0.1274(4) -0.0835(5) 0.8380(5) 0.0128(12) Uani 1 1 d . . .
N7 N 0.1623(4) -0.1483(4) 1.1343(4) 0.0110(10) Uani 1 1 d . . .
C8 C 0.1436(5) -0.0393(5) 1.0704(5) 0.0138(12) Uani 1 1 d . . .
C9 C 0.1315(5) 0.0407(5) 1.1077(5) 0.0136(12) Uani 1 1 d . . .
H9 H 0.1193 0.1160 1.0620 0.016 Uiso 1 1 calc R . .
C10 C 0.1378(4) 0.0068(5) 1.2145(5) 0.0124(12) Uani 1 1 d . . .
C11 C 0.1541(4) -0.1057(5) 1.2805(5) 0.0135(12) Uani 1 1 d . . .
H11 H 0.1560 -0.1308 1.3524 0.016 Uiso 1 1 calc R . .
C12 C 0.1675(4) -0.1801(5) 1.2375(5) 0.0126(12) Uani 1 1 d . . .
C13 C 0.0904(5) 0.2323(5) 0.6924(5) 0.0154(13) Uani 1 1 d . . .
O14 O 0.0473(3) 0.3040(4) 0.7161(3) 0.0199(10) Uani 1 1 d . . .
O15 O 0.1231(4) 0.2517(4) 0.6025(3) 0.0216(10) Uani 1 1 d . . .
C17 C 0.1308(5) -0.1904(5) 0.8240(5) 0.0153(13) Uani 1 1 d . . .
O18 O 0.1216(4) -0.1830(4) 0.7351(3) 0.0204(10) Uani 1 1 d . . .
O19 O 0.1440(4) -0.2812(4) 0.9068(3) 0.0218(10) Uani 1 1 d . . .
C20 C 0.1261(5) 0.0931(5) 1.2581(5) 0.0158(13) Uani 1 1 d . . .
O21 O 0.1240(4) 0.1942(4) 1.1938(4) 0.0217(10) Uani 1 1 d . . .
O22 O 0.1228(4) 0.0544(4) 1.3551(3) 0.0213(10) Uani 1 1 d . . .
C23 C 0.1885(5) -0.3039(5) 1.3030(5) 0.0157(13) Uani 1 1 d . . .
O24 O 0.2067(3) -0.3630(3) 1.2543(3) 0.0162(9) Uani 1 1 d . . .
O25 O 0.1870(4) -0.3419(4) 1.3999(3) 0.0245(11) Uani 1 1 d . . .
N26 N 0.3477(4) 0.0797(4) 0.6150(4) 0.0117(10) Uani 1 1 d . . .
C27 C 0.3615(4) -0.0051(5) 0.5877(5) 0.0127(12) Uani 1 1 d . . .
C28 C 0.3747(5) -0.1155(5) 0.6616(4) 0.0118(12) Uani 1 1 d . . .
H28 H 0.3823 -0.1728 0.6411 0.014 Uiso 1 1 calc R . .
C29 C 0.3764(4) -0.1402(5) 0.7672(5) 0.0115(12) Uani 1 1 d . . .
C30 C 0.3694(5) -0.0522(5) 0.7944(5) 0.0138(12) Uani 1 1 d . . .
H30 H 0.3737 -0.0657 0.8638 0.017 Uiso 1 1 calc R . .
C31 C 0.3559(4) 0.0566(5) 0.7161(5) 0.0112(12) Uani 1 1 d . . .
N32 N 0.3529(4) 0.1416(4) 0.4128(4) 0.0119(10) Uani 1 1 d . . .
C33 C 0.3634(4) 0.0302(5) 0.4736(5) 0.0123(12) Uani 1 1 d . . .
C34 C 0.3809(4) -0.0454(5) 0.4313(5) 0.0126(12) Uani 1 1 d . . .
H34 H 0.3903 -0.1217 0.4751 0.015 Uiso 1 1 calc R . .
C35 C 0.3844(4) -0.0067(5) 0.3236(4) 0.0116(12) Uani 1 1 d . . .
C36 C 0.3733(4) 0.1092(5) 0.2602(5) 0.0140(12) Uani 1 1 d . . .
H36 H 0.3759 0.1386 0.1878 0.017 Uiso 1 1 calc R . .
C37 C 0.3583(5) 0.1786(5) 0.3084(5) 0.0128(12) Uani 1 1 d . . .
C38 C 0.3826(5) -0.2621(5) 0.8495(5) 0.0140(12) Uani 1 1 d . . .
O39 O 0.3601(3) -0.2785(4) 0.9417(3) 0.0182(9) Uani 1 1 d . . .
O40 O 0.4079(4) -0.3362(4) 0.8221(4) 0.0281(12) Uani 1 1 d . . .
C41 C 0.3458(4) 0.1572(5) 0.7396(5) 0.0135(12) Uani 1 1 d . . .
O42 O 0.3286(3) 0.2515(3) 0.6615(3) 0.0166(9) Uani 1 1 d . . .
O43 O 0.3537(3) 0.1413(4) 0.8309(3) 0.0176(9) Uani 1 1 d . . .
C44 C 0.3995(4) -0.0892(5) 0.2768(5) 0.0132(12) Uani 1 1 d . . .
O45 O 0.4216(4) -0.1896(4) 0.3386(3) 0.0201(10) Uani 1 1 d . . .
O46 O 0.3861(3) -0.0523(4) 0.1812(3) 0.0174(9) Uani 1 1 d . . .
C47 C 0.3452(5) 0.3049(5) 0.2463(5) 0.0160(13) Uani 1 1 d . . .
O48 O 0.3324(3) 0.3601(4) 0.2996(3) 0.0175(9) Uani 1 1 d . . .
O49 O 0.3469(4) 0.3464(4) 0.1500(3) 0.0195(10) Uani 1 1 d . . .
Na50 Na 0.0848(7) 0.5285(6) 0.9440(6) 0.098(2) Uani 0.50 1 d PDU . 1
Na49 Na 0.0000 0.5000 0.5000 0.080(2) Uani 1 2 d SU . 1
Na51 Na 0.3522(2) 0.4268(2) 0.6630(2) 0.0230(6) Uani 1 1 d D . .
H62A H 0.339(4) 0.638(4) 0.620(4) 0.035 Uiso 1 1 d D . .
H62B H 0.369(5) 0.582(5) 0.726(2) 0.035 Uiso 1 1 d D . .
O50 O 0.0848(7) 0.5285(6) 0.9440(6) 0.098(2) Uani 0.50 1 d PU A 2
O52 O 0.0419(3) -0.3322(4) 1.1163(4) 0.0208(10) Uani 1 1 d D . .
H52A H -0.003(3) -0.338(7) 1.079(4) 0.031 Uiso 1 1 d D . .
H52B H 0.012(3) -0.325(7) 1.167(4) 0.031 Uiso 1 1 d D . .
O53 O 0.1999(4) -0.4877(4) 1.0924(4) 0.0200(10) Uani 1 1 d D . .
H53A H 0.254(3) -0.528(3) 1.098(6) 0.030 Uiso 1 1 d D . .
H53B H 0.157(4) -0.526(3) 1.139(4) 0.030 Uiso 1 1 d D . .
O54 O 0.3819(3) -0.4190(4) 1.1612(3) 0.0174(9) Uani 1 1 d D . .
H54A H 0.430(3) -0.416(5) 1.120(3) 0.026 Uiso 1 1 d D . .
H54B H 0.364(4) -0.486(2) 1.201(4) 0.026 Uiso 1 1 d D . .
O55 O 0.3608(3) -0.1700(4) 1.0708(4) 0.0185(9) Uani 1 1 d D . .
H55A H 0.421(2) -0.170(6) 1.047(5) 0.028 Uiso 1 1 d D . .
H55B H 0.363(4) -0.147(6) 1.117(4) 0.028 Uiso 1 1 d D . .
O56 O 0.4675(3) 0.2969(4) 0.4853(3) 0.0204(10) Uani 1 1 d D . .
H56A H 0.504(3) 0.336(5) 0.433(3) 0.031 Uiso 1 1 d D . .
H56B H 0.505(3) 0.260(5) 0.538(3) 0.031 Uiso 1 1 d D . .
O57 O 0.1485(3) 0.1723(4) 0.4582(4) 0.0194(10) Uani 1 1 d D . .
H57A H 0.153(3) 0.141(6) 0.418(5) 0.029 Uiso 1 1 d D . .
H57B H 0.0843(18) 0.177(6) 0.472(6) 0.029 Uiso 1 1 d D . .
O58 O 0.3222(4) 0.4734(4) 0.4742(3) 0.0193(10) Uani 1 1 d D . .
H58A H 0.374(3) 0.502(5) 0.434(5) 0.029 Uiso 1 1 d D . .
H58B H 0.275(4) 0.524(4) 0.460(5) 0.029 Uiso 1 1 d D . .
O59 O 0.1434(4) 0.4208(4) 0.3819(4) 0.0223(10) Uani 1 1 d D . .
H59A H 0.105(5) 0.402(6) 0.345(5) 0.033 Uiso 1 1 d D . .
H59B H 0.163(6) 0.488(3) 0.344(5) 0.033 Uiso 1 1 d D . .
O60 O 0.3065(4) 0.3420(4) 0.8507(4) 0.0285(11) Uani 1 1 d D . .
H60A H 0.318(6) 0.273(2) 0.865(5) 0.043 Uiso 1 1 d D . .
H60B H 0.356(4) 0.365(5) 0.872(5) 0.043 Uiso 1 1 d D . .
O61 O 0.2434(7) 0.7378(7) 0.5413(6) 0.070(2) Uani 1 1 d D . .
H61A H 0.224(10) 0.709(10) 0.501(7) 0.105 Uiso 1 1 d D . .
H61B H 0.209(9) 0.703(10) 0.602(5) 0.105 Uiso 1 1 d D . .
O62 O 0.3864(4) 0.6027(4) 0.6638(4) 0.0296(12) Uani 1 1 d D . .
O63 O 0.5351(4) 0.3877(4) 0.6747(4) 0.0203(10) Uani 1 1 d D . .
H63A H 0.551(4) 0.325(4) 0.675(6) 0.031 Uiso 1 1 d D . .
H63B H 0.561(4) 0.390(6) 0.728(4) 0.031 Uiso 1 1 d D . .
O64 O 0.1699(5) 0.4910(5) 0.6401(5) 0.0439(15) Uani 1 1 d D . .
H64A H 0.128(6) 0.437(6) 0.673(7) 0.066 Uiso 1 1 d D . .
H64B H 0.161(8) 0.538(6) 0.665(7) 0.066 Uiso 1 1 d D . .
O65 O 0.5556(4) -0.1347(4) 0.9946(4) 0.0243(10) Uani 1 1 d D . .
H65A H 0.571(6) -0.078(4) 0.938(3) 0.036 Uiso 1 1 d D . .
H65B H 0.574(6) -0.122(6) 1.044(4) 0.036 Uiso 1 1 d D . .
O66 O 0.5632(4) 0.5629(4) 0.0590(4) 0.0242(10) Uani 1 1 d D . .
H66A H 0.577(6) 0.492(2) 0.090(5) 0.036 Uiso 1 1 d D . .
H66B H 0.580(6) 0.585(6) -0.006(2) 0.036 Uiso 1 1 d D . .
O67 O 0.1379(4) 0.3325(4) 0.9796(4) 0.0274(11) Uani 1 1 d D . .
H67A H 0.194(4) 0.335(7) 0.945(5) 0.041 Uiso 1 1 d D . .
H67B H 0.147(6) 0.287(6) 1.043(2) 0.041 Uiso 1 1 d D . .
O68 O 0.1583(9) 0.5920(9) 0.7746(9) 0.106(3) Uani 1 1 d DU . .
H68A H 0.124(7) 0.644(10) 0.725(6) 0.159 Uiso 1 1 d D . .
H68B H 0.220(5) 0.618(13) 0.766(7) 0.159 Uiso 1 1 d D . .
O69 O -0.0637(4) 0.6320(4) 0.7647(4) 0.0330(12) Uani 1 1 d D . .
H69A H -0.073(7) 0.692(4) 0.773(7) 0.049 Uiso 1 1 d D . .
H69B H -0.019(6) 0.596(6) 0.810(6) 0.049 Uiso 1 1 d D . .
O71 O -0.0659(4) 0.1374(5) 0.4723(4) 0.0377(13) Uani 1 1 d D . .
H71A H -0.070(8) 0.133(7) 0.415(4) 0.057 Uiso 1 1 d D . .
H71B H -0.074(8) 0.204(3) 0.464(7) 0.057 Uiso 1 1 d D . .

loop_
_atom_site_aniso_label
_atom_site_aniso_U_11
_atom_site_aniso_U_22
_atom_site_aniso_U_33
_atom_site_aniso_U_23
_atom_site_aniso_U_13
_atom_site_aniso_U_12
Nd1 0.01685(18) 0.00985(17) 0.00875(17) -0.00513(13) -0.00027(12) 0.00090(12)
Nd2 0.01863(19) 0.00962(17) 0.00841(17) -0.00441(13) -0.00025(12) 0.00115(13)
N1 0.013(2) 0.013(3) 0.011(2) -0.006(2) -0.0001(19) 0.001(2)
C2 0.011(3) 0.014(3) 0.012(3) -0.007(2) 0.002(2) 0.001(2)
C3 0.014(3) 0.014(3) 0.015(3) -0.010(3) 0.003(2) 0.000(2)
C4 0.012(3) 0.013(3) 0.013(3) -0.004(3) 0.002(2) 0.000(2)
C5 0.011(3) 0.016(3) 0.009(3) -0.005(2) 0.003(2) -0.002(2)
C6 0.012(3) 0.014(3) 0.012(3) -0.006(2) -0.001(2) 0.001(2)
N7 0.013(2) 0.010(2) 0.011(2) -0.007(2) 0.0003(19) 0.0025(19)
C8 0.014(3) 0.015(3) 0.011(3) -0.005(3) 0.001(2) 0.000(2)
C9 0.016(3) 0.010(3) 0.014(3) -0.004(2) 0.000(2) 0.000(2)
C10 0.010(3) 0.018(3) 0.011(3) -0.008(3) 0.001(2) 0.000(2)
C11 0.013(3) 0.017(3) 0.013(3) -0.009(3) 0.001(2) 0.000(2)
C12 0.012(3) 0.016(3) 0.011(3) -0.007(3) 0.000(2) -0.001(2)
C13 0.016(3) 0.017(3) 0.012(3) -0.006(3) 0.001(2) -0.001(2)
O14 0.024(2) 0.016(2) 0.015(2) -0.0030(19) 0.0014(19) 0.0039(19)
O15 0.035(3) 0.017(2) 0.011(2) -0.0053(19) 0.0022(19) 0.000(2)
C17 0.013(3) 0.020(3) 0.019(3) -0.014(3) 0.000(2) 0.000(2)
O18 0.030(3) 0.022(2) 0.014(2) -0.012(2) -0.0026(19) -0.001(2)
O19 0.036(3) 0.015(2) 0.017(2) -0.010(2) -0.011(2) 0.006(2)
C20 0.013(3) 0.018(3) 0.019(3) -0.011(3) 0.002(2) -0.001(2)
O21 0.034(3) 0.012(2) 0.022(2) -0.011(2) -0.001(2) 0.0031(19)
O22 0.033(3) 0.021(2) 0.016(2) -0.013(2) 0.0014(19) -0.003(2)
C23 0.020(3) 0.012(3) 0.015(3) -0.006(3) -0.001(2) -0.002(2)
O24 0.028(2) 0.011(2) 0.010(2) -0.0047(17) 0.0004(18) 0.0018(18)
O25 0.048(3) 0.014(2) 0.010(2) -0.0057(19) -0.001(2) 0.007(2)
N26 0.013(2) 0.013(3) 0.011(2) -0.006(2) 0.0005(19) -0.003(2)
C27 0.013(3) 0.017(3) 0.010(3) -0.007(3) 0.001(2) 0.000(2)
C28 0.021(3) 0.010(3) 0.009(3) -0.008(2) 0.001(2) 0.001(2)
C29 0.010(3) 0.013(3) 0.011(3) -0.005(2) 0.001(2) -0.002(2)
C30 0.016(3) 0.016(3) 0.009(3) -0.005(2) 0.001(2) -0.001(2)
C31 0.010(3) 0.015(3) 0.011(3) -0.007(2) -0.001(2) -0.001(2)
N32 0.016(3) 0.011(2) 0.008(2) -0.003(2) -0.0008(19) 0.003(2)
C33 0.011(3) 0.013(3) 0.013(3) -0.006(2) 0.001(2) -0.001(2)
C34 0.016(3) 0.011(3) 0.012(3) -0.006(2) -0.001(2) 0.002(2)
C35 0.012(3) 0.016(3) 0.009(3) -0.007(2) 0.002(2) -0.001(2)
C36 0.015(3) 0.015(3) 0.011(3) -0.005(3) -0.002(2) 0.000(2)
C37 0.015(3) 0.014(3) 0.010(3) -0.006(2) 0.001(2) -0.001(2)
C38 0.015(3) 0.016(3) 0.011(3) -0.005(3) 0.002(2) 0.001(2)
O39 0.029(3) 0.015(2) 0.010(2) -0.0058(18) 0.0036(18) -0.0006(18)
O40 0.061(4) 0.008(2) 0.013(2) -0.0035(19) -0.001(2) 0.011(2)
C41 0.011(3) 0.017(3) 0.015(3) -0.010(3) 0.000(2) 0.000(2)
O42 0.029(2) 0.011(2) 0.012(2) -0.0060(18) -0.0026(18) 0.0021(18)
O43 0.030(3) 0.016(2) 0.010(2) -0.0076(18) -0.0023(18) 0.0010(19)
C44 0.010(3) 0.016(3) 0.017(3) -0.011(3) 0.001(2) -0.003(2)
O45 0.030(3) 0.015(2) 0.017(2) -0.0087(19) -0.0049(19) 0.0054(19)
O46 0.024(2) 0.018(2) 0.011(2) -0.0071(18) 0.0003(18) 0.0007(18)
C47 0.018(3) 0.012(3) 0.016(3) -0.005(3) 0.001(2) 0.000(2)
O48 0.028(2) 0.013(2) 0.013(2) -0.0086(18) 0.0016(18) 0.0018(18)
O49 0.032(3) 0.016(2) 0.010(2) -0.0059(18) 0.0009(19) 0.0054(19)
Na50 0.147(4) 0.078(3) 0.086(3) -0.050(3) -0.011(3) -0.002(3)
Na49 0.050(3) 0.115(4) 0.041(3) -0.007(3) 0.013(2) 0.026(3)
Na51 0.0300(15) 0.0202(13) 0.0223(14) -0.0126(12) -0.0005(11) -0.0011(11)
O50 0.147(4) 0.078(3) 0.086(3) -0.050(3) -0.011(3) -0.002(3)
O52 0.020(2) 0.028(3) 0.020(2) -0.015(2) 0.0003(19) -0.002(2)
O53 0.022(2) 0.017(2) 0.019(2) -0.007(2) -0.0009(19) 0.0023(19)
O54 0.024(2) 0.011(2) 0.014(2) -0.0030(18) 0.0019(18) 0.0002(18)
O55 0.019(2) 0.023(2) 0.021(2) -0.017(2) 0.0029(19) -0.0013(19)
O56 0.021(2) 0.022(2) 0.013(2) -0.002(2) -0.0024(18) 0.0025(19)
O57 0.020(2) 0.026(3) 0.023(2) -0.021(2) 0.0027(19) -0.003(2)
O58 0.025(3) 0.014(2) 0.018(2) -0.0065(19) -0.0017(19) 0.0029(19)
O59 0.031(3) 0.016(2) 0.018(2) -0.006(2) -0.004(2) 0.001(2)
O60 0.035(3) 0.023(3) 0.031(3) -0.014(2) -0.001(2) 0.002(2)
O61 0.091(6) 0.058(5) 0.059(5) -0.024(4) -0.017(4) 0.004(4)
O62 0.040(3) 0.031(3) 0.020(3) -0.013(2) 0.006(2) -0.007(2)
O63 0.027(3) 0.019(2) 0.020(2) -0.012(2) -0.0028(19) 0.0011(19)
O64 0.055(4) 0.033(3) 0.046(4) -0.020(3) 0.009(3) -0.020(3)
O65 0.029(3) 0.026(3) 0.016(2) -0.009(2) 0.000(2) -0.004(2)
O66 0.033(3) 0.020(2) 0.018(2) -0.007(2) 0.001(2) 0.004(2)
O67 0.029(3) 0.026(3) 0.023(3) -0.007(2) -0.004(2) -0.001(2)
O68 0.130(5) 0.095(5) 0.110(5) -0.061(4) 0.005(4) 0.012(4)
O69 0.043(3) 0.018(3) 0.038(3) -0.013(2) 0.002(2) -0.001(2)
O71 0.034(3) 0.050(4) 0.027(3) -0.014(3) 0.004(2) -0.005(3)

loop_
_atom_type_symbol
_atom_type_description
_atom_type_scat_dispersion_real
_atom_type_scat_dispersion_imag
_atom_type_scat_source
C C 0.0033 0.0016 'International Tables Vol C Tables 4.2.6.8 and 6.1.1.4'
H H 0.0000 0.0000 'International Tables Vol C Tables 4.2.6.8 and 6.1.1.4'
N N 0.0061 0.0033 'International Tables Vol C Tables 4.2.6.8 and 6.1.1.4'
O O 0.0106 0.0060 'International Tables Vol C Tables 4.2.6.8 and 6.1.1.4'
Na Na 0.0362 0.0249 'International Tables Vol C Tables 4.2.6.8 and 6.1.1.4'
Nd Nd -0.1943 3.0179 'International Tables Vol C Tables 4.2.6.8 and 6.1.1.4'

loop_
_geom_angle_atom_site_label_1
_geom_angle_atom_site_label_2
_geom_angle_atom_site_label_3
_geom_angle
_geom_angle_site_symmetry_1
_geom_angle_site_symmetry_3
Nd1 Na50 H69B 127(2) 1_565 .
Nd1 O52 H52A 125(3) . .
Nd1 O52 H52B 125(3) . .
Nd1 O53 Na50 106.0(2) . 1_545
Nd1 O53 H53A 117(3) . .
Nd1 O53 H53B 118(3) . .
Nd1 O54 H54A 112(4) . .
Nd1 O54 H54B 111(3) . .
Nd1 O55 H55A 122(3) . .
Nd1 O55 H55B 123(3) . .
Nd2 Na51 H62A 128.7(9) . .
Nd2 Na51 H62B 160.2(12) . .
Nd2 O56 H56A 126(3) . .
Nd2 O56 H56B 124(3) . .
Nd2 O57 H57A 126(3) . .
Nd2 O57 H57B 125(3) . .
Nd2 O58 H58A 111(5) . .
Nd2 O58 H58B 121(5) . .
Nd2 O59 Na49 116.11(16) . .
Nd2 O59 H59A 118(5) . .
Nd2 O59 H59B 116(5) . .
N1 Nd1 Na50 93.87(15) . 1_545
N1 C2 C3 121.1(5) . .
N1 C2 C8 115.5(5) . .
N1 C6 C5 123.1(5) . .
N1 C6 C17 114.3(5) . .
C2 N1 Nd1 121.9(4) . .
C2 N1 C6 119.1(5) . .
C2 C3 H3 120.4 . .
C2 C3 C4 119.3(5) . .
C3 C2 C8 123.3(5) . .
C3 C4 C13 119.5(5) . .
C4 C3 H3 120.4 . .
C4 C5 H5 121.1 . .
C4 C5 C6 117.7(5) . .
C5 C4 C3 119.5(5) . .
C5 C4 C13 121.1(5) . .
C5 C6 C17 122.6(5) . .
C6 N1 Nd1 117.4(4) . .
C6 C5 H5 121.1 . .
N7 Nd1 N1 60.08(15) . .
N7 Nd1 Na50 133.49(16) . 1_545
N7 C8 C2 115.2(5) . .
N7 C8 C9 121.8(5) . .
N7 C12 C11 122.9(5) . .
N7 C12 C23 114.7(5) . .
C8 N7 Nd1 122.5(4) . .
C8 N7 C12 118.5(5) . .
C8 C9 H9 120.5 . .
C8 C9 C10 119.1(5) . .
C9 C8 C2 123.0(5) . .
C9 C10 C20 120.4(5) . .
C10 C9 H9 120.5 . .
C10 C11 H11 120.7 . .
C10 C11 C12 118.6(6) . .
C11 C10 C9 119.1(5) . .
C11 C10 C20 120.5(5) . .
C11 C12 C23 122.4(5) . .
C12 N7 Nd1 117.7(4) . .
C12 C11 H11 120.7 . .
C13 O15 Nd2 144.8(4) . .
O14 C13 C4 118.0(5) . .
O14 C13 O15 124.7(6) . .
O15 Nd2 N26 89.48(15) . .
O15 Nd2 N32 125.80(15) . .
O15 Nd2 Na51 77.09(11) . .
O15 Nd2 O58 95.24(15) . .
O15 Nd2 O59 71.28(15) . .
O15 C13 C4 117.3(5) . .
C17 O19 Nd1 124.2(4) . .
C17 O19 Na50 127.3(4) . 1_545
O18 C17 C6 118.8(6) . .
O18 C17 O19 125.7(6) . .
O19 Nd1 N1 61.45(15) . .
O19 Nd1 N7 116.75(15) . .
O19 Nd1 Na50 35.71(15) . 1_545
O19 Nd1 O52 74.76(15) . .
O19 Nd1 O54 127.59(14) . .
O19 C17 C6 115.5(5) . .
O19 Na50 Nd1 35.82(14) 1_565 1_565
O19 Na50 Na50 113.6(4) 1_565 2_567
O19 Na50 O53 71.0(2) 1_565 1_565
O19 Na50 O67 145.8(4) 1_565 .
O19 Na50 H69B 93(2) 1_565 .
O21 C20 C10 117.1(5) . .
O21 C20 O22 126.6(6) . .
O22 C20 C10 116.2(5) . .
C23 O24 Nd1 126.3(4) . .
O24 Nd1 N1 120.93(14) . .
O24 Nd1 N7 62.83(14) . .
O24 Nd1 O19 143.90(16) . .
O24 Nd1 Na50 115.33(15) . 1_545
O24 Nd1 O52 70.87(15) . .
O24 Nd1 O53 87.38(14) . .
O24 Nd1 O54 68.68(14) . .
O24 Nd1 O55 87.32(15) . .
O24 C23 C12 116.8(5) . .
O25 C23 C12 118.9(5) . .
O25 C23 O24 124.3(6) . .
N26 Nd2 N32 60.19(15) . .
N26 Nd2 Na51 96.00(11) . .
N26 C27 C28 121.8(5) . .
N26 C27 C33 114.8(5) . .
N26 C31 C30 122.6(5) . .
N26 C31 C41 115.4(5) . .
C27 N26 Nd2 123.4(4) . .
C27 C28 H28 120.3 . .
C27 C28 C29 119.4(5) . .
C28 C27 C33 123.4(5) . .
C28 C29 C38 119.8(5) . .
C29 C28 H28 120.3 . .
C29 C30 H30 120.6 . .
C29 C30 C31 118.7(5) . .
C30 C29 C28 118.7(5) . .
C30 C29 C38 121.5(5) . .
C30 C31 C41 122.0(5) . .
C31 N26 Nd2 117.5(4) . .
C31 N26 C27 118.5(5) . .
C31 C30 H30 120.6 . .
N32 Nd2 Na51 143.24(11) . .
N32 C33 C27 115.5(5) . .
N32 C33 C34 121.7(5) . .
N32 C37 C36 124.0(5) . .
N32 C37 C47 114.2(5) . .
C33 N32 Nd2 122.0(4) . .
C33 N32 C37 117.9(5) . .
C33 C34 H34 120.0 . .
C34 C33 C27 122.7(5) . .
C34 C35 C36 118.3(5) . .
C34 C35 C44 120.3(5) . .
C35 C34 C33 120.0(5) . .
C35 C34 H34 120.0 . .
C35 C36 H36 121.0 . .
C36 C35 C44 121.4(5) . .
C36 C37 C47 121.7(5) . .
C37 N32 Nd2 118.6(4) . .
C37 C36 C35 118.0(5) . .
C37 C36 H36 121.0 . .
C38 O39 Nd1 146.6(4) . .
O39 Nd1 N1 92.43(15) . .
O39 Nd1 N7 130.51(15) . .
O39 Nd1 O19 72.66(16) . .
O39 Nd1 O24 137.89(15) . .
O39 Nd1 Na50 84.14(16) . 1_545
O39 Nd1 O52 146.27(15) . .
O39 Nd1 O53 88.27(15) . .
O39 Nd1 O54 70.43(14) . .
O39 Nd1 O55 70.94(15) . .
O39 C38 C29 115.4(5) . .
O40 C38 C29 119.0(5) . .
O40 C38 O39 125.6(6) . .
C41 O42 Nd2 126.3(4) . .
C41 O42 Na51 123.3(4) . .
O42 Nd2 O15 69.63(15) . .
O42 Nd2 N26 63.06(14) . .
O42 Nd2 N32 120.09(14) . .
O42 Nd2 O48 146.38(15) . .
O42 Nd2 Na51 34.24(10) . .
O42 Nd2 O57 122.85(15) . .
O42 Nd2 O58 72.89(14) . .
O42 Nd2 O59 122.98(15) . .
O42 C41 C31 115.7(5) . .
O42 Na51 Nd2 35.54(11) . .
O42 Na51 H62A 162.8(7) . .
O42 Na51 H62B 162.3(7) . .
O42 Na51 O58 74.64(16) . .
O42 Na51 O60 90.02(18) . .
O42 Na51 O62 176.7(2) . .
O42 Na51 O63 88.73(18) . .
O42 Na51 O64 97.21(19) . .
O43 C41 C31 118.3(5) . .
O43 C41 O42 126.0(6) . .
O45 C44 C35 117.0(5) . .
O46 C44 C35 117.2(5) . .
O46 C44 O45 125.7(6) . .
C47 O48 Nd2 125.9(4) . .
O48 Nd2 O15 139.94(15) . .
O48 Nd2 N26 119.44(14) . .
O48 Nd2 N32 61.72(14) . .
O48 Nd2 Na51 121.98(11) . .
O48 Nd2 O58 86.16(14) . .
O48 Nd2 O59 71.41(15) . .
O48 C47 C37 115.9(5) . .
O49 C47 C37 119.0(5) . .
O49 C47 O48 125.1(6) . .
Na50 O19 Nd1 108.5(2) 1_545 .
Na50 Na50 Nd1 102.4(3) 2_567 1_565
Na50 Na50 H69B 84(3) 2_567 .
Na50 O53 H53A 113(5) 1_545 .
Na50 O53 H53B 93(5) 1_545 .
Na50 O67 H67A 109(6) . .
Na50 O67 H67B 116(6) . .
Na50 O68 H68A 115(7) . .
Na50 O68 H68B 116(7) . .
Na49 O59 H59A 105(6) . .
Na49 O59 H59B 91(6) . .
Na49 O64 H64A 70(7) . .
Na49 O64 H64B 113(7) . .
Na51 O42 Nd2 110.22(17) . .
Na51 O58 Nd2 101.80(16) . .
Na51 O58 H58A 114(5) . .
Na51 O58 H58B 100(5) . .
Na51 O60 H60A 98(4) . .
Na51 O60 H60B 99(4) . .
Na51 O62 H62A 93(4) . .
Na51 O62 H62B 95(4) . .
Na51 O63 H63A 113(4) . .
Na51 O63 H63B 113(4) . .
Na51 O64 Na49 136.1(2) . .
Na51 O64 H64A 113(7) . .
Na51 O64 H64B 108(7) . .
H62A Na51 H62B 31.8(11) . .
H62A O62 H62B 114(5) . .
O52 Nd1 N1 79.43(15) . .
O52 Nd1 N7 73.08(15) . .
O52 Nd1 Na50 64.09(16) . 1_545
O52 Nd1 O54 126.23(15) . .
H52A O52 H52B 108(5) . .
O53 Nd1 N1 131.36(15) . .
O53 Nd1 N7 141.12(15) . .
O53 Nd1 O19 72.59(15) . .
O53 Nd1 Na50 37.82(15) . 1_545
O53 Nd1 O52 73.82(15) . .
O53 Nd1 O54 70.44(14) . .
O53 Na50 Nd1 36.13(13) 1_565 1_565
O53 Na50 Na50 96.2(4) 1_565 2_567
O53 Na50 H69B 163(2) 1_565 .
H53A O53 H53B 108(5) . .
O54 Nd1 N1 153.13(15) . .
O54 Nd1 N7 115.42(14) . .
O54 Nd1 Na50 104.35(15) . 1_545
H54A O54 H54B 113(5) . .
O55 Nd1 N1 82.89(15) . .
O55 Nd1 N7 65.76(15) . .
O55 Nd1 O19 126.90(15) . .
O55 Nd1 Na50 154.65(15) . 1_545
O55 Nd1 O52 138.72(15) . .
O55 Nd1 O53 141.53(15) . .
O55 Nd1 O54 72.16(15) . .
H55A O55 H55B 109(5) . .
O56 Nd2 O15 142.27(15) . .
O56 Nd2 N26 75.22(15) . .
O56 Nd2 N32 75.98(16) . .
O56 Nd2 O42 72.70(15) . .
O56 Nd2 O48 75.87(15) . .
O56 Nd2 Na51 70.67(12) . .
O56 Nd2 O57 141.88(15) . .
O56 Nd2 O58 71.48(15) . .
O56 Nd2 O59 131.22(15) . .
H56A O56 H56B 110(5) . .
O57 Nd2 O15 66.00(14) . .
O57 Nd2 N26 82.19(15) . .
O57 Nd2 N32 66.16(15) . .
O57 Nd2 O48 89.57(15) . .
O57 Nd2 Na51 143.04(11) . .
O57 Nd2 O58 143.51(15) . .
O57 Nd2 O59 73.12(16) . .
H57A O57 H57B 106(4) . .
O58 Nd2 N26 130.73(15) . .
O58 Nd2 N32 138.89(15) . .
O58 Nd2 Na51 38.87(11) . .
O58 Na51 Nd2 39.33(11) . .
O58 Na51 H62A 90.8(11) . .
O58 Na51 H62B 122.4(9) . .
H58A O58 H58B 109(3) . .
O59 Nd2 N26 153.22(15) . .
O59 Nd2 N32 116.21(15) . .
O59 Nd2 Na51 97.53(11) . .
O59 Nd2 O58 71.17(15) . .
O59 Na49 O59 180.0(2) . 2_566
O59 Na49 O64 90.31(15) 2_566 2_566
O59 Na49 O64 90.31(15) . .
O59 Na49 O64 89.69(15) 2_566 .
O59 Na49 O64 89.69(15) . 2_566
H59A O59 H59B 107(5) . .
O60 Na51 Nd2 121.27(15) . .
O60 Na51 H62A 99.8(14) . .
O60 Na51 H62B 72.3(7) . .
O60 Na51 O58 153.9(2) . .
O60 Na51 O64 84.4(2) . .
H60A O60 H60B 109(5) . .
H61A O61 H61B 107(5) . .
O62 Na51 Nd2 144.93(16) . .
O62 Na51 H62A 19.4(7) . .
O62 Na51 H62B 18.6(7) . .
O62 Na51 O58 105.62(19) . .
O62 Na51 O60 90.88(19) . .
O62 Na51 O63 88.05(19) . .
O62 Na51 O64 86.0(2) . .
O63 Na51 Nd2 99.19(13) . .
O63 Na51 H62A 103.5(12) . .
O63 Na51 H62B 92.0(15) . .
O63 Na51 O58 101.54(18) . .
O63 Na51 O60 99.00(19) . .
O63 Na51 O64 173.2(2) . .
H63A O63 H63B 109(5) . .
O64 Na49 O64 180.0(2) 2_566 .
O64 Na51 Nd2 83.92(15) . .
O64 Na51 H62A 70.0(12) . .
O64 Na51 H62B 83.3(15) . .
O64 Na51 O58 76.99(19) . .
H64A O64 H64B 107(5) . .
H65A O65 H65B 108(5) . .
H66A O66 H66B 106(4) . .
O67 Na50 Nd1 123.1(3) . 1_565
O67 Na50 Na50 95.4(4) . 2_567
O67 Na50 O53 88.9(3) . 1_565
O67 Na50 H69B 108(2) . .
H67A O67 H67B 108(5) . .
O68 Na50 Nd1 104.1(4) . 1_565
O68 Na50 O19 77.7(4) . 1_565
O68 Na50 Na50 145.2(6) . 2_567
O68 Na50 O53 118.4(5) . 1_565
O68 Na50 O67 88.7(4) . .
O68 Na50 H69B 62(2) . .
H68A O68 H68B 105(5) . .
H69A O69 H69B 103(5) . .
H71A O71 H71B 112(5) . .

loop_
_geom_bond_atom_site_label_1
_geom_bond_atom_site_label_2
_geom_bond_distance
_geom_bond_site_symmetry_2
Nd1 N1 2.632(5) .
Nd1 N7 2.625(5) .
Nd1 O19 2.486(4) .
Nd1 O24 2.445(4) .
Nd1 O39 2.376(4) .
Nd1 O52 2.498(4) .
Nd1 O53 2.472(5) .
Nd1 O54 2.589(4) .
Nd1 O55 2.450(4) .
Nd2 O15 2.524(5) .
Nd2 N26 2.607(5) .
Nd2 N32 2.635(5) .
Nd2 O42 2.444(4) .
Nd2 O48 2.477(4) .
Nd2 O56 2.435(4) .
Nd2 O57 2.446(4) .
Nd2 O58 2.554(4) .
Nd2 O59 2.545(5) .
N1 C2 1.340(8) .
N1 C6 1.342(8) .
C2 C3 1.388(8) .
C2 C8 1.483(8) .
C3 H3 0.9300 .
C3 C4 1.395(8) .
C4 C5 1.380(9) .
C4 C13 1.521(8) .
C5 H5 0.9300 .
C5 C6 1.387(8) .
C6 C17 1.518(8) .
N7 C8 1.343(8) .
N7 C12 1.345(8) .
C8 C9 1.387(8) .
C9 H9 0.9300 .
C9 C10 1.391(8) .
C10 C11 1.380(9) .
C10 C20 1.528(8) .
C11 H11 0.9300 .
C11 C12 1.380(8) .
C12 C23 1.506(8) .
C13 O14 1.254(8) .
C13 O15 1.254(7) .
C17 O18 1.240(7) .
C17 O19 1.270(8) .
O19 Na50 2.480(8) 1_545
C20 O21 1.244(8) .
C20 O22 1.246(8) .
C23 O24 1.272(7) .
C23 O25 1.245(8) .
N26 C27 1.349(8) .
N26 C31 1.346(7) .
C27 C28 1.382(8) .
C27 C33 1.483(8) .
C28 H28 0.9300 .
C28 C29 1.395(8) .
C29 C30 1.386(8) .
C29 C38 1.520(8) .
C30 H30 0.9300 .
C30 C31 1.387(8) .
C31 C41 1.516(8) .
N32 C33 1.345(8) .
N32 C37 1.346(7) .
C33 C34 1.393(8) .
C34 H34 0.9300 .
C34 C35 1.389(8) .
C35 C36 1.400(8) .
C35 C44 1.521(8) .
C36 H36 0.9300 .
C36 C37 1.380(8) .
C37 C47 1.514(8) .
C38 O39 1.261(7) .
C38 O40 1.241(7) .
C41 O42 1.272(7) .
C41 O43 1.234(7) .
O42 Na51 2.366(5) .
C44 O45 1.258(7) .
C44 O46 1.246(7) .
C47 O48 1.276(7) .
C47 O49 1.234(8) .
Na50 O19 2.480(8) 1_565
Na50 Na50 2.604(17) 2_567
Na50 O53 2.571(9) 1_565
Na50 O67 2.495(9) .
Na50 O68 2.356(14) .
Na49 O59 2.944(5) 2_566
Na49 O59 2.944(5) .
Na49 O64 3.004(7) .
Na49 O64 3.004(7) 2_566
Na51 O58 2.529(5) .
Na51 O60 2.462(6) .
Na51 O62 2.394(6) .
Na51 O63 2.419(5) .
Na51 O64 2.481(7) .
O52 H52A 0.84(2) .
O52 H52B 0.85(2) .
O53 Na50 2.571(9) 1_545
O53 H53A 0.85(2) .
O53 H53B 0.84(2) .
O54 H54A 0.83(2) .
O54 H54B 0.85(2) .
O55 H55A 0.85(2) .
O55 H55B 0.84(2) .
O56 H56A 0.84(2) .
O56 H56B 0.85(2) .
O57 H57A 0.84(2) .
O57 H57B 0.86(2) .
O58 H58A 0.85(2) .
O58 H58B 0.86(2) .
O59 H59A 0.85(2) .
O59 H59B 0.85(2) .
O60 H60A 0.85(2) .
O60 H60B 0.85(2) .
O61 H61A 0.87(2) .
O61 H61B 0.89(2) .
O62 H62A 0.86(2) .
O62 H62B 0.83(2) .
O63 H63A 0.85(2) .
O63 H63B 0.85(2) .
O64 H64A 0.85(2) .
O64 H64B 0.85(2) .
O65 H65A 0.85(2) .
O65 H65B 0.85(2) .
O66 H66A 0.86(2) .
O66 H66B 0.86(2) .
O67 H67A 0.86(2) .
O67 H67B 0.84(2) .
O68 H68A 0.87(2) .
O68 H68B 0.86(2) .
O69 H69A 0.86(2) .
O69 H69B 0.85(2) .
O71 H71A 0.85(2) .
O71 H71B 0.84(2) .

loop_
_geom_hbond_atom_site_label_D
_geom_hbond_atom_site_label_H
_geom_hbond_atom_site_label_A
_geom_hbond_distance_DH
_geom_hbond_distance_HA
_geom_hbond_distance_DA
_geom_hbond_angle_DHA
_geom_hbond_site_symmetry_A
O52 H52B O14 0.85(2) 1.95(2) 2.793(6) 176(4) 2_557
O52 H52A O67 0.84(2) 1.95(3) 2.759(7) 160(5) 2_557
O53 H53A O49 0.85(2) 1.91(3) 2.724(6) 161(5) 1_546
O53 H53B O69 0.84(2) 1.90(2) 2.730(7) 170(5) 2_557
O54 H54B O48 0.85(2) 1.94(2) 2.789(6) 175(6) 1_546
O54 H54A O66 0.83(2) 1.98(2) 2.791(7) 164(5) 1_546
O55 H55B O46 0.84(2) 1.90(3) 2.703(6) 160(6) 1_556
O55 H55A O65 0.85(2) 1.87(2) 2.695(7) 165(5) .
O56 H56B O45 0.85(2) 1.87(2) 2.721(6) 173(7) 2_656
O56 H56A O62 0.84(2) 1.88(2) 2.698(7) 165(5) 2_666
O57 H57A O22 0.84(2) 1.81(2) 2.617(6) 161(5) 1_554
O57 H57B O71 0.86(2) 2.04(3) 2.831(7) 153(4) .
O58 H58B O25 0.86(2) 1.95(3) 2.788(6) 167(6) 1_564
O58 H58A O63 0.85(2) 1.98(3) 2.796(7) 161(6) 2_666
O59 H59B O24 0.85(2) 1.91(2) 2.759(6) 178(8) 1_564
O59 H59A O69 0.85(2) 1.92(4) 2.734(7) 160(8) 2_566
O60 H60A O43 0.85(2) 2.05(3) 2.846(6) 156(6) .
O60 H60B O66 0.85(2) 1.99(3) 2.809(7) 162(7) 2_666
O61 H61A O25 0.87(2) 1.93(2) 2.795(9) 174(11) 1_564
O62 H62A O61 0.86(2) 1.80(3) 2.643(10) 166(6) .
O63 H63A O45 0.85(2) 1.91(2) 2.756(6) 174(6) 2_656
O63 H63B O54 0.85(2) 1.97(2) 2.817(6) 172(7) 2_657
O64 H64A O14 0.85(2) 1.93(3) 2.758(7) 163(9) .
O64 H64B O68 0.85(2) 1.99(5) 2.789(13) 157(10) .
O65 H65B O43 0.85(2) 1.96(3) 2.765(6) 159(8) 2_657
O65 H65A O46 0.85(2) 1.89(2) 2.734(6) 174(7) 2_656
O66 H66A O40 0.86(2) 1.89(2) 2.738(6) 170(7) 2_656
O66 H66B O49 0.86(2) 2.06(3) 2.894(6) 165(8) 2_665
O67 H67B O21 0.84(2) 1.97(3) 2.784(7) 163(7) .
O67 H67A O60 0.86(2) 1.93(2) 2.783(7) 171(8) .
O69 H69A O21 0.86(2) 1.87(3) 2.712(7) 166(9) 2_567
O71 H71A O18 0.85(2) 2.07(4) 2.867(7) 155(8) 2_556

loop_
_geom_torsion_atom_site_label_1
_geom_torsion_atom_site_label_2
_geom_torsion_atom_site_label_3
_geom_torsion_atom_site_label_4
_geom_torsion
_geom_torsion_site_symmetry_1
_geom_torsion_site_symmetry_4
Nd1 N1 C2 C3 164.0(4) . .
Nd1 N1 C2 C8 -18.9(7) . .
Nd1 N1 C6 C5 -161.8(4) . .
Nd1 N1 C6 C17 18.2(6) . .
Nd1 N7 C8 C2 16.2(7) . .
Nd1 N7 C8 C9 -165.5(4) . .
Nd1 N7 C12 C11 167.6(4) . .
Nd1 N7 C12 C23 -12.8(6) . .
Nd2 N26 C27 C28 -165.6(4) . .
Nd2 N26 C27 C33 15.5(7) . .
Nd2 N26 C31 C30 166.4(4) . .
Nd2 N26 C31 C41 -11.6(6) . .
Nd2 N32 C33 C27 -16.7(7) . .
Nd2 N32 C33 C34 166.8(4) . .
Nd2 N32 C37 C36 -166.0(5) . .
Nd2 N32 C37 C47 13.4(7) . .
Nd2 O42 Na51 O58 -5.49(18) . .
Nd2 O42 Na51 O60 153.2(2) . .
Nd2 O42 Na51 O62 -101(4) . .
Nd2 O42 Na51 O63 -107.8(2) . .
Nd2 O42 Na51 O64 68.8(2) . .
Nd2 Na51 O64 Na49 -13.7(3) . .
N1 Nd1 N7 C8 -17.9(4) . .
N1 Nd1 N7 C12 175.3(5) . .
N1 Nd1 O19 C17 24.1(4) . .
N1 Nd1 O19 Na50 -152.7(3) . 1_545
N1 Nd1 O24 C23 -25.2(5) . .
N1 Nd1 O39 C38 -51.2(7) . .
N1 Nd1 O53 Na50 9.1(3) . 1_545
N1 C2 C3 C4 -2.7(9) . .
N1 C2 C8 N7 1.8(8) . .
N1 C2 C8 C9 -176.4(6) . .
N1 C6 C17 O18 -177.5(5) . .
N1 C6 C17 O19 2.0(8) . .
C2 N1 C6 C5 4.3(9) . .
C2 N1 C6 C17 -175.7(5) . .
C2 C3 C4 C5 4.2(9) . .
C2 C3 C4 C13 -174.8(5) . .
C2 C8 C9 C10 177.4(5) . .
C3 C2 C8 N7 178.8(5) . .
C3 C2 C8 C9 0.6(9) . .
C3 C4 C5 C6 -1.6(8) . .
C3 C4 C13 O14 -27.8(8) . .
C3 C4 C13 O15 152.2(6) . .
C4 C5 C6 N1 -2.7(9) . .
C4 C5 C6 C17 177.3(5) . .
C4 C13 O15 Nd2 -74.3(9) . .
C5 C4 C13 O14 153.1(6) . .
C5 C4 C13 O15 -26.8(9) . .
C5 C6 C17 O18 2.5(9) . .
C5 C6 C17 O19 -178.0(6) . .
C6 N1 C2 C3 -1.5(8) . .
C6 N1 C2 C8 175.6(5) . .
C6 C17 O19 Nd1 -24.2(7) . .
C6 C17 O19 Na50 152.0(5) . 1_545
N7 Nd1 N1 C2 18.8(4) . .
N7 Nd1 N1 C6 -175.5(5) . .
N7 Nd1 O19 C17 48.5(5) . .
N7 Nd1 O19 Na50 -128.3(3) . 1_545
N7 Nd1 O24 C23 -9.1(5) . .
N7 Nd1 O39 C38 -102.8(7) . .
N7 Nd1 O53 Na50 101.0(3) . 1_545
N7 C8 C9 C10 -0.7(9) . .
N7 C12 C23 O24 5.2(8) . .
N7 C12 C23 O25 -174.8(6) . .
C8 C2 C3 C4 -179.6(5) . .
C8 N7 C12 C11 0.2(9) . .
C8 N7 C12 C23 179.9(5) . .
C8 C9 C10 C11 -1.2(9) . .
C8 C9 C10 C20 179.3(5) . .
C9 C10 C11 C12 2.5(8) . .
C9 C10 C20 O21 -8.9(8) . .
C9 C10 C20 O22 173.3(6) . .
C10 C11 C12 N7 -2.1(9) . .
C10 C11 C12 C23 178.3(5) . .
C11 C10 C20 O21 171.6(6) . .
C11 C10 C20 O22 -6.3(8) . .
C11 C12 C23 O24 -175.2(6) . .
C11 C12 C23 O25 4.9(9) . .
C12 N7 C8 C2 -177.1(5) . .
C12 N7 C8 C9 1.2(8) . .
C12 C23 O24 Nd1 6.2(8) . .
C13 C4 C5 C6 177.4(5) . .
O14 C13 O15 Nd2 105.8(8) . .
O15 Nd2 N26 C27 116.0(4) . .
O15 Nd2 N26 C31 -55.5(4) . .
O15 Nd2 N32 C33 -47.8(5) . .
O15 Nd2 N32 C37 118.1(4) . .
O15 Nd2 O42 C41 87.8(5) . .
O15 Nd2 O42 Na51 -97.0(2) . .
O15 Nd2 O48 C47 -95.9(5) . .
O15 Nd2 Na51 O42 72.7(2) . .
O15 Nd2 Na51 O58 -115.7(2) . .
O15 Nd2 Na51 O60 40.81(19) . .
O15 Nd2 Na51 O62 -112.9(3) . .
O15 Nd2 Na51 O63 147.28(17) . .
O15 Nd2 Na51 O64 -38.82(18) . .
O15 Nd2 O58 Na51 61.88(18) . .
O15 Nd2 O59 Na49 31.48(17) . .
O18 C17 O19 Nd1 155.3(5) . .
O18 C17 O19 Na50 -28.5(9) . 1_545
O19 Nd1 N1 C2 173.6(5) . .
O19 Nd1 N1 C6 -20.7(4) . .
O19 Nd1 N7 C8 -42.7(5) . .
O19 Nd1 N7 C12 150.5(4) . .
O19 Nd1 O24 C23 -108.0(5) . .
O19 Nd1 O39 C38 7.9(7) . .
O19 Nd1 O53 Na50 -10.3(2) . 1_545
C20 C10 C11 C12 -178.0(5) . .
O24 Nd1 N1 C2 35.3(5) . .
O24 Nd1 N1 C6 -159.0(4) . .
O24 Nd1 N7 C8 178.0(5) . .
O24 Nd1 N7 C12 11.2(4) . .
O24 Nd1 O19 C17 128.4(5) . .
O24 Nd1 O19 Na50 -48.4(4) . 1_545
O24 Nd1 O39 C38 164.4(7) . .
O24 Nd1 O53 Na50 139.2(3) . 1_545
O25 C23 O24 Nd1 -173.8(5) . .
N26 Nd2 O15 C13 59.7(7) . .
N26 Nd2 N32 C33 17.0(4) . .
N26 Nd2 N32 C37 -177.1(5) . .
N26 Nd2 O42 C41 -12.4(4) . .
N26 Nd2 O42 Na51 162.7(2) . .
N26 Nd2 O48 C47 35.1(5) . .
N26 Nd2 Na51 O42 -15.4(2) . .
N26 Nd2 Na51 O58 156.2(2) . .
N26 Nd2 Na51 O60 -47.3(2) . .
N26 Nd2 Na51 O62 159.0(3) . .
N26 Nd2 Na51 O63 59.20(17) . .
N26 Nd2 Na51 O64 -126.91(18) . .
N26 Nd2 O58 Na51 -32.0(3) . .
N26 Nd2 O59 Na49 77.6(4) . .
N26 C27 C28 C29 -1.6(9) . .
N26 C27 C33 N32 1.0(8) . .
N26 C27 C33 C34 177.4(5) . .
N26 C31 C41 O42 1.4(8) . .
N26 C31 C41 O43 -179.3(5) . .
C27 N26 C31 C30 -5.5(8) . .
C27 N26 C31 C41 176.5(5) . .
C27 C28 C29 C30 -2.9(9) . .
C27 C28 C29 C38 175.3(5) . .
C27 C33 C34 C35 -178.4(5) . .
C28 C27 C33 N32 -177.8(6) . .
C28 C27 C33 C34 -1.4(9) . .
C28 C29 C30 C31 3.2(8) . .
C28 C29 C38 O39 -164.3(6) . .
C28 C29 C38 O40 15.2(9) . .
C29 C30 C31 N26 1.0(9) . .
C29 C30 C31 C41 179.0(5) . .
C29 C38 O39 Nd1 77.1(8) . .
C30 C29 C38 O39 13.9(8) . .
C30 C29 C38 O40 -166.6(6) . .
C30 C31 C41 O42 -176.6(5) . .
C30 C31 C41 O43 2.7(9) . .
C31 N26 C27 C28 5.8(8) . .
C31 N26 C27 C33 -173.0(5) . .
C31 C41 O42 Nd2 11.3(7) . .
C31 C41 O42 Na51 -163.3(4) . .
N32 Nd2 O15 C13 111.5(7) . .
N32 Nd2 N26 C27 -16.7(4) . .
N32 Nd2 N26 C31 171.8(5) . .
N32 Nd2 O42 C41 -32.6(5) . .
N32 Nd2 O42 Na51 142.60(18) . .
N32 Nd2 O48 C47 17.2(5) . .
N32 Nd2 Na51 O42 -61.4(3) . .
N32 Nd2 Na51 O58 110.2(2) . .
N32 Nd2 Na51 O60 -93.3(2) . .
N32 Nd2 Na51 O62 113.0(3) . .
N32 Nd2 Na51 O63 13.2(2) . .
N32 Nd2 Na51 O64 -172.9(2) . .
N32 Nd2 O58 Na51 -121.3(2) . .
N32 Nd2 O59 Na49 152.91(16) . .
N32 C33 C34 C35 -2.2(9) . .
N32 C37 C47 O48 0.9(8) . .
N32 C37 C47 O49 -178.5(6) . .
C33 C27 C28 C29 177.1(5) . .
C33 N32 C37 C36 0.4(9) . .
C33 N32 C37 C47 179.8(5) . .
C33 C34 C35 C36 2.0(9) . .
C33 C34 C35 C44 -177.7(5) . .
C34 C35 C36 C37 -0.7(8) . .
C34 C35 C44 O45 -8.9(8) . .
C34 C35 C44 O46 169.1(5) . .
C35 C36 C37 N32 -0.5(9) . .
C35 C36 C37 C47 -179.9(5) . .
C36 C35 C44 O45 171.4(5) . .
C36 C35 C44 O46 -10.6(8) . .
C36 C37 C47 O48 -179.7(6) . .
C36 C37 C47 O49 0.9(9) . .
C37 N32 C33 C27 177.4(5) . .
C37 N32 C33 C34 0.9(8) . .
C37 C47 O48 Nd2 -17.1(7) . .
C38 C29 C30 C31 -175.0(5) . .
O39 Nd1 N1 C2 -117.7(4) . .
O39 Nd1 N1 C6 48.0(4) . .
O39 Nd1 N7 C8 46.8(5) . .
O39 Nd1 N7 C12 -120.0(4) . .
O39 Nd1 O19 C17 -78.7(5) . .
O39 Nd1 O19 Na50 104.5(3) . 1_545
O39 Nd1 O24 C23 112.3(5) . .
O39 Nd1 O53 Na50 -82.7(3) . 1_545
O40 C38 O39 Nd1 -102.4(8) . .
C41 O42 Na51 Nd2 175.3(6) . .
C41 O42 Na51 O58 169.9(5) . .
C41 O42 Na51 O60 -31.5(5) . .
C41 O42 Na51 O62 75(4) . .
C41 O42 Na51 O63 67.5(5) . .
C41 O42 Na51 O64 -115.8(5) . .
O42 Nd2 O15 C13 -1.6(7) . .
O42 Nd2 N26 C27 -176.7(5) . .
O42 Nd2 N26 C31 11.8(4) . .
O42 Nd2 N32 C33 37.8(5) . .
O42 Nd2 N32 C37 -156.4(4) . .
O42 Nd2 O48 C47 119.9(5) . .
O42 Nd2 Na51 O58 171.6(3) . .
O42 Nd2 Na51 O60 -31.9(2) . .
O42 Nd2 Na51 O62 174.4(4) . .
O42 Nd2 Na51 O63 74.6(2) . .
O42 Nd2 Na51 O64 -111.5(2) . .
O42 Nd2 O58 Na51 -4.91(16) . .
O42 Nd2 O59 Na49 -17.4(3) . .
O42 Na51 O58 Nd2 5.03(16) . .
O42 Na51 O64 Na49 -46.7(3) . .
O43 C41 O42 Nd2 -168.0(4) . .
O43 C41 O42 Na51 17.4(8) . .
C44 C35 C36 C37 179.0(5) . .
O48 Nd2 O15 C13 -161.4(6) . .
O48 Nd2 N26 C27 -34.9(5) . .
O48 Nd2 N26 C31 153.6(4) . .
O48 Nd2 N32 C33 179.1(5) . .
O48 Nd2 N32 C37 -15.0(4) . .
O48 Nd2 O42 C41 -115.8(5) . .
O48 Nd2 O42 Na51 59.4(3) . .
O48 Nd2 Na51 O42 -145.8(2) . .
O48 Nd2 Na51 O58 25.8(2) . .
O48 Nd2 Na51 O60 -177.70(19) . .
O48 Nd2 Na51 O62 28.6(3) . .
O48 Nd2 Na51 O63 -71.22(18) . .
O48 Nd2 Na51 O64 102.68(19) . .
O48 Nd2 O58 Na51 -158.29(18) . .
O48 Nd2 O59 Na49 -163.4(2) . .
O49 C47 O48 Nd2 162.3(5) . .
Na50 Nd1 N1 C2 158.0(4) 1_545 .
Na50 Nd1 N1 C6 -36.3(4) 1_545 .
Na50 Nd1 N7 C8 -81.9(5) 1_545 .
Na50 Nd1 N7 C12 111.3(4) 1_545 .
Na50 Nd1 O19 C17 176.8(6) 1_545 .
Na50 Nd1 O24 C23 -136.9(5) 1_545 .
Na50 Nd1 O39 C38 42.5(7) 1_545 .
Na51 Nd2 O15 C13 -36.5(7) . .
Na51 Nd2 N26 C27 -167.0(4) . .
Na51 Nd2 N26 C31 21.5(4) . .
Na51 Nd2 N32 C33 72.6(5) . .
Na51 Nd2 N32 C37 -121.6(4) . .
Na51 Nd2 O42 C41 -175.2(6) . .
Na51 Nd2 O48 C47 154.7(4) . .
Na51 Nd2 O59 Na49 -42.10(17) . .
O52 Nd1 N1 C2 95.3(4) . .
O52 Nd1 N1 C6 -99.0(4) . .
O52 Nd1 N7 C8 -105.2(5) . .
O52 Nd1 N7 C12 87.9(4) . .
O52 Nd1 O19 C17 110.2(5) . .
O52 Nd1 O19 Na50 -66.6(3) . 1_545
O52 Nd1 O24 C23 -89.4(5) . .
O52 Nd1 O39 C38 23.4(8) . .
O52 Nd1 O53 Na50 68.4(3) . 1_545
O53 Nd1 N1 C2 152.5(4) . .
O53 Nd1 N1 C6 -41.9(5) . .
O53 Nd1 N7 C8 -138.0(4) . .
O53 Nd1 N7 C12 55.2(5) . .
O53 Nd1 O19 C17 -172.4(5) . .
O53 Nd1 O19 Na50 10.8(3) . 1_545
O53 Nd1 O24 C23 -163.2(5) . .
O53 Nd1 O39 C38 80.2(7) . .
O54 Nd1 N1 C2 -68.9(6) . .
O54 Nd1 N1 C6 96.8(5) . .
O54 Nd1 N7 C8 132.1(4) . .
O54 Nd1 N7 C12 -34.7(4) . .
O54 Nd1 O19 C17 -125.6(4) . .
O54 Nd1 O19 Na50 57.7(3) . 1_545
O54 Nd1 O24 C23 126.8(5) . .
O54 Nd1 O39 C38 150.0(7) . .
O54 Nd1 O53 Na50 -152.5(3) . 1_545
O55 Nd1 N1 C2 -47.2(4) . .
O55 Nd1 N1 C6 118.4(4) . .
O55 Nd1 N7 C8 78.0(4) . .
O55 Nd1 N7 C12 -88.8(4) . .
O55 Nd1 O19 C17 -30.1(5) . .
O55 Nd1 O19 Na50 153.1(3) . 1_545
O55 Nd1 O24 C23 54.9(5) . .
O55 Nd1 O39 C38 -132.8(7) . .
O55 Nd1 O53 Na50 -138.4(3) . 1_545
O56 Nd2 O15 C13 -4.9(8) . .
O56 Nd2 N26 C27 -98.8(5) . .
O56 Nd2 N26 C31 89.7(4) . .
O56 Nd2 N32 C33 97.8(4) . .
O56 Nd2 N32 C37 -96.3(4) . .
O56 Nd2 O42 C41 -94.3(5) . .
O56 Nd2 O42 Na51 80.9(2) . .
O56 Nd2 O48 C47 98.7(5) . .
O56 Nd2 Na51 O42 -87.4(2) . .
O56 Nd2 Na51 O58 84.2(2) . .
O56 Nd2 Na51 O60 -119.3(2) . .
O56 Nd2 Na51 O62 87.0(3) . .
O56 Nd2 Na51 O63 -12.82(17) . .
O56 Nd2 Na51 O64 161.07(19) . .
O56 Nd2 O58 Na51 -81.91(18) . .
O56 Nd2 O59 Na49 -112.9(2) . .
O57 Nd2 O15 C13 141.4(7) . .
O57 Nd2 N26 C27 50.2(4) . .
O57 Nd2 N26 C31 -121.3(4) . .
O57 Nd2 N32 C33 -77.7(4) . .
O57 Nd2 N32 C37 88.2(4) . .
O57 Nd2 O42 C41 46.9(5) . .
O57 Nd2 O42 Na51 -137.89(18) . .
O57 Nd2 O48 C47 -45.7(5) . .
O57 Nd2 Na51 O42 69.6(3) . .
O57 Nd2 Na51 O58 -118.8(3) . .
O57 Nd2 Na51 O60 37.7(3) . .
O57 Nd2 Na51 O62 -116.0(3) . .
O57 Nd2 Na51 O63 144.2(2) . .
O57 Nd2 Na51 O64 -41.9(3) . .
O57 Nd2 O58 Na51 117.6(2) . .
O57 Nd2 O59 Na49 101.2(2) . .
O58 Nd2 O15 C13 -71.1(7) . .
O58 Nd2 N26 C27 -147.5(4) . .
O58 Nd2 N26 C31 41.0(5) . .
O58 Nd2 N32 C33 136.2(4) . .
O58 Nd2 N32 C37 -58.0(5) . .
O58 Nd2 O42 C41 -169.7(5) . .
O58 Nd2 O42 Na51 5.48(18) . .
O58 Nd2 O48 C47 170.5(5) . .
O58 Nd2 Na51 O42 -171.6(3) . .
O58 Nd2 Na51 O60 156.5(3) . .
O58 Nd2 Na51 O62 2.8(3) . .
O58 Nd2 Na51 O63 -97.0(2) . .
O58 Nd2 Na51 O64 76.9(2) . .
O58 Nd2 O59 Na49 -71.08(18) . .
O58 Na51 O64 Na49 25.6(3) . .
O59 Nd2 O15 C13 -139.2(7) . .
O59 Nd2 N26 C27 73.0(6) . .
O59 Nd2 N26 C31 -98.5(5) . .
O59 Nd2 N32 C33 -132.8(4) . .
O59 Nd2 N32 C37 33.0(5) . .
O59 Nd2 O42 C41 137.3(4) . .
O59 Nd2 O42 Na51 -47.5(3) . .
O59 Nd2 O48 C47 -118.0(5) . .
O59 Nd2 Na51 O42 141.4(2) . .
O59 Nd2 Na51 O58 -47.0(2) . .
O59 Nd2 Na51 O60 109.6(2) . .
O59 Nd2 Na51 O62 -44.2(3) . .
O59 Nd2 Na51 O63 -143.97(17) . .
O59 Nd2 Na51 O64 29.93(19) . .
O59 Nd2 O58 Na51 130.1(2) . .
O59 Na49 O59 Nd2 -129(100) 2_566 .
O59 Na49 O64 Na51 -5.3(3) . .
O59 Na49 O64 Na51 174.7(3) 2_566 .
O60 Na51 O58 Nd2 -50.9(5) . .
O60 Na51 O64 Na49 -136.0(3) . .
O62 Na51 O58 Nd2 -178.33(18) . .
O62 Na51 O64 Na49 132.7(3) . .
O63 Na51 O58 Nd2 90.47(19) . .
O63 Na51 O64 Na49 103.9(18) . .
O64 Na49 O59 Nd2 -145.0(2) 2_566 .
O64 Na49 O59 Nd2 35.0(2) . .
O64 Na49 O64 Na51 -142(33) 2_566 .
O64 Na51 O58 Nd2 -96.33(19) . .
